data_4104417
loop_
_publ_author_name
'Zhiming Duan'
'Yan Zhang'
'Bin Zhang'
'Daoben Zhu'

_publ_section_title
;
 Crystal-to-Crystal Transformation from Antiferromagnetic Chains into a
 Ferromagnetic Diamondoid Framework
;
_journal_name_full 'Journal of the American Chemical Society'
_journal_page_first 6934
_journal_page_last 6935
_journal_paper_doi 10.1021/ja902101x
_journal_volume 131
_journal_year 2009
_chemical_formula_sum 'C8 H16 Cl4 Co2 O4'
_chemical_formula_weight 435.87
_chemical_name_systematic
; 
 ? 
;
_space_group_IT_number 15
_symmetry_cell_setting monoclinic
_symmetry_space_group_name_Hall '-C 2yc'
_symmetry_space_group_name_H-M 'C 1 2/c 1'
_atom_sites_solution_hydrogens geom
_atom_sites_solution_primary direct
_atom_sites_solution_secondary difmap
_audit_creation_method SHELXL-97
_cell_angle_alpha 90.00
_cell_angle_beta 103.698(3)
_cell_angle_gamma 90.00
_cell_formula_units_Z 2
_cell_length_a 8.2853(4)
_cell_length_b 13.8670(8)
_cell_length_c 6.4876(3)
_cell_measurement_reflns_used 5869
_cell_measurement_temperature 293(2)
_cell_measurement_theta_max 37.50
_cell_measurement_theta_min 3.89
_cell_volume 724.17(6)
_computing_cell_refinement 'HKL Scalepack (Otwinowski & Minor, 1997)'
_computing_data_collection 'KappaCCD (Nonius B. V., 1998)'
_computing_data_reduction 'HKL Denzo (Otwinowski & Minor, 1997) & maXus (Mackay et al., 1998)'
_computing_molecular_graphics 'Bruker SHELXTL V5.1 (Sheldrick, 1998)'
_computing_publication_material 'SHELXL-97 (Sheldrick, 1997)'
_computing_structure_refinement 'SHELXL-97 (Sheldrick, 1997)'
_computing_structure_solution 'SHELXS-97 (Sheldrick, 1997)'
_diffrn_ambient_temperature 293(2)
_diffrn_measured_fraction_theta_full 0.998
_diffrn_measured_fraction_theta_max 0.998
_diffrn_measurement_device_type 'NONIUS KappaCCD'
_diffrn_measurement_method CCD
_diffrn_radiation_monochromator graphite
_diffrn_radiation_source 'fine-focus sealed tube'
_diffrn_radiation_type MoK\a
_diffrn_radiation_wavelength 0.71073
_diffrn_reflns_av_R_equivalents 0.0585
_diffrn_reflns_av_sigmaI/netI 0.0327
_diffrn_reflns_limit_h_max 10
_diffrn_reflns_limit_h_min -10
_diffrn_reflns_limit_k_max 18
_diffrn_reflns_limit_k_min -18
_diffrn_reflns_limit_l_max 8
_diffrn_reflns_limit_l_min -8
_diffrn_reflns_number 5737
_diffrn_reflns_theta_full 27.50
_diffrn_reflns_theta_max 27.50
_diffrn_reflns_theta_min 3.89
_exptl_absorpt_coefficient_mu 3.028
_exptl_absorpt_correction_T_max 0.744
_exptl_absorpt_correction_T_min 0.525
_exptl_absorpt_correction_type multi-scan
_exptl_crystal_colour pink
_exptl_crystal_density_diffrn 1.999
_exptl_crystal_density_method 'not measured'
_exptl_crystal_description rhombus
_exptl_crystal_F_000 436
_exptl_crystal_size_max 0.38
_exptl_crystal_size_mid 0.25
_exptl_crystal_size_min 0.10
_refine_diff_density_max 0.627
_refine_diff_density_min -0.713
_refine_diff_density_rms 0.109
_refine_ls_extinction_coef 0.037(2)
_refine_ls_extinction_expression Fc^*^=kFc[1+0.001xFc^2^\l^3^/sin(2\q)]^-1/4^
_refine_ls_extinction_method SHELXL
_refine_ls_goodness_of_fit_ref 1.076
_refine_ls_hydrogen_treatment mixed
_refine_ls_matrix_type full
_refine_ls_number_parameters 59
_refine_ls_number_reflns 838
_refine_ls_number_restraints 0
_refine_ls_restrained_S_all 1.076
_refine_ls_R_factor_all 0.0367
_refine_ls_R_factor_gt 0.0270
_refine_ls_shift/su_max 0.000
_refine_ls_shift/su_mean 0.000
_refine_ls_structure_factor_coef Fsqd
_refine_ls_weighting_details 'calc w=1/[\s^2^(Fo^2^)+(0.0374P)^2^+0.0000P] where P=(Fo^2^+2Fc^2^)/3'
_refine_ls_weighting_scheme calc
_refine_ls_wR_factor_gt 0.0630
_refine_ls_wR_factor_ref 0.0656
_reflns_number_gt 665
_reflns_number_total 838
_reflns_threshold_expression >2sigma(I)
_cod_data_source_file ja902101x_si_002.cif
_cod_data_source_block CoCl2C4H8O2
_cod_original_sg_symbol_H-M 'C 2/c'
_cod_database_code 4104417

loop_
_symmetry_equiv_pos_as_xyz
'x, y, z'
'-x, y, -z+1/2'
'x+1/2, y+1/2, z'
'-x+1/2, y+1/2, -z+1/2'
'-x, -y, -z'
'x, -y, z-1/2'
'-x+1/2, -y+1/2, -z'
'x+1/2, -y+1/2, z-1/2'

loop_
_atom_site_label
_atom_site_type_symbol
_atom_site_fract_x
_atom_site_fract_y
_atom_site_fract_z
_atom_site_U_iso_or_equiv
_atom_site_adp_type
_atom_site_occupancy
_atom_site_symmetry_multiplicity
_atom_site_calc_flag
_atom_site_refinement_flags
Co1 Co 0.5000 0.44622(2) 0.2500 0.02032(19) Uani 1 2 d S
Cl1 Cl 0.67363(6) 0.55884(3) 0.48687(7) 0.02395(19) Uani 1 1 d .
O1 O 0.34968(15) 0.32801(9) 0.0967(2) 0.0238(3) Uani 1 1 d .
C1 C 0.1719(2) 0.33830(16) 0.0181(4) 0.0258(5) Uani 1 1 d .
C2 C 0.4101(3) 0.25673(15) -0.0291(3) 0.0247(5) Uani 1 1 d .
H1 H 0.534(3) 0.2494(15) 0.037(3) 0.028(6) Uiso 1 1 d .
H2 H 0.382(2) 0.2773(16) -0.175(4) 0.026(6) Uiso 1 1 d .
H3 H 0.146(2) 0.3607(17) -0.129(4) 0.031(6) Uiso 1 1 d .
H4 H 0.141(2) 0.3831(16) 0.107(3) 0.023(5) Uiso 1 1 d .

loop_
_atom_site_aniso_label
_atom_site_aniso_U_11
_atom_site_aniso_U_22
_atom_site_aniso_U_33
_atom_site_aniso_U_23
_atom_site_aniso_U_13
_atom_site_aniso_U_12
Co1 0.0236(3) 0.0165(3) 0.0202(3) 0.000 0.00393(17) 0.000
Cl1 0.0264(3) 0.0220(3) 0.0238(3) -0.00280(18) 0.0065(2) -0.00102(19)
O1 0.0208(7) 0.0204(7) 0.0296(8) -0.0064(6) 0.0050(6) -0.0023(6)
C1 0.0221(10) 0.0225(11) 0.0314(11) -0.0051(9) 0.0034(9) -0.0001(9)
C2 0.0239(12) 0.0251(11) 0.0264(11) -0.0036(9) 0.0086(9) -0.0014(8)

loop_
_atom_type_symbol
_atom_type_description
_atom_type_scat_dispersion_real
_atom_type_scat_dispersion_imag
_atom_type_scat_source
C C 0.0033 0.0016 'International Tables Vol C Tables 4.2.6.8 and 6.1.1.4'
H H 0.0000 0.0000 'International Tables Vol C Tables 4.2.6.8 and 6.1.1.4'
O O 0.0106 0.0060 'International Tables Vol C Tables 4.2.6.8 and 6.1.1.4'
Co Co 0.3494 0.9721 'International Tables Vol C Tables 4.2.6.8 and 6.1.1.4'
Cl Cl 0.1484 0.1585 'International Tables Vol C Tables 4.2.6.8 and 6.1.1.4'

loop_
_geom_angle_atom_site_label_1
_geom_angle_atom_site_label_2
_geom_angle_atom_site_label_3
_geom_angle
_geom_angle_site_symmetry_1
_geom_angle_site_symmetry_3
O1 Co1 O1 80.91(7) . 2_655
O1 Co1 Cl1 168.18(4) . .
O1 Co1 Cl1 90.35(4) 2_655 .
O1 Co1 Cl1 90.35(4) . 2_655
O1 Co1 Cl1 168.18(4) 2_655 2_655
Cl1 Co1 Cl1 99.34(3) . 2_655
O1 Co1 Cl1 91.53(4) . 6_565
O1 Co1 Cl1 86.00(4) 2_655 6_565
Cl1 Co1 Cl1 95.805(17) . 6_565
Cl1 Co1 Cl1 86.303(17) 2_655 6_565
O1 Co1 Cl1 86.00(4) . 5_666
O1 Co1 Cl1 91.53(4) 2_655 5_666
Cl1 Co1 Cl1 86.303(17) . 5_666
Cl1 Co1 Cl1 95.805(17) 2_655 5_666
Cl1 Co1 Cl1 176.75(3) 6_565 5_666
Co1 Cl1 Co1 93.697(17) . 5_666
C2 O1 C1 109.19(15) . .
C2 O1 Co1 122.79(11) . .
C1 O1 Co1 121.10(12) . .
O1 C1 C2 109.46(18) . 7
O1 C1 H3 110.3(11) . .
C2 C1 H3 109.2(13) 7 .
O1 C1 H4 104.7(12) . .
C2 C1 H4 111.7(14) 7 .
H3 C1 H4 111.4(18) . .
O1 C2 C1 110.76(17) . 7
O1 C2 H1 106.2(13) . .
C1 C2 H1 108.4(12) 7 .
O1 C2 H2 108.5(13) . .
C1 C2 H2 107.6(14) 7 .
H1 C2 H2 115.3(18) . .

loop_
_geom_bond_atom_site_label_1
_geom_bond_atom_site_label_2
_geom_bond_distance
_geom_bond_site_symmetry_2
Co1 O1 2.1544(13) .
Co1 O1 2.1544(13) 2_655
Co1 Cl1 2.4131(5) .
Co1 Cl1 2.4131(5) 2_655
Co1 Cl1 2.4803(5) 6_565
Co1 Cl1 2.4803(5) 5_666
Cl1 Co1 2.4803(5) 5_666
O1 C2 1.445(2) .
O1 C1 1.447(2) .
C1 C2 1.492(3) 7
C1 H3 0.98(2) .
C1 H4 0.92(2) .
C2 C1 1.492(3) 7
C2 H1 1.02(2) .
C2 H2 0.96(2) .
